data_7713566
loop_
_publ_author_name
'Duan, Wen-Long'
'Ma, Cong'
'Luan, Jian'
'Ding, Fang'
'Yan, Feng'
'Zhang, Lei'
'Li, Wenze'

_publ_section_title
;
 Fabrication of metal-organic salts with heterogeneous conformations of
 ligand as dual-functional of urease and nitrification inhibitors
;
_journal_name_full 'Dalton Transactions'
_journal_paper_doi 10.1039/D3DT01375H
_journal_year 2023
_chemical_formula_moiety 'Cl4 Cu, 2(C15 H15 F2 N)'
_chemical_formula_sum 'C30 H30 Cl4 Cu F4 N2'
_chemical_formula_weight 699.90
_space_group_crystal_system triclinic
_space_group_IT_number 2
_space_group_name_Hall '-P 1'
_space_group_name_H-M_alt 'P -1'
_atom_sites_solution_hydrogens geom
_atom_sites_solution_primary dual
_audit_block_doi 10.5517/ccdc.csd.cc22c8g6
_audit_creation_date 2018-06-06
_audit_creation_method
;
Olex2 1.2-beta
(compiled 2018.04.26 svn.r3504 for OlexSys, GUI svn.r5492)
;
_audit_update_record
;
2023-07-12 deposited with the CCDC.	2023-07-25 downloaded from the CCDC.
;
_cell_angle_alpha 96.338(2)
_cell_angle_beta 106.813(2)
_cell_angle_gamma 112.103(2)
_cell_formula_units_Z 2
_cell_length_a 9.9316(5)
_cell_length_b 12.8000(6)
_cell_length_c 14.2699(7)
_cell_measurement_reflns_used 9909
_cell_measurement_temperature 298(2)
_cell_measurement_theta_max 28.334
_cell_measurement_theta_min 2.967
_cell_volume 1558.97(14)
_computing_cell_refinement 'SAINT v8.37A (Bruker, 2015)'
_computing_data_collection 'Bruker D8 Venture diffractrometer'
_computing_data_reduction 'SAINT v8.37A (Bruker, 2015)'
_computing_molecular_graphics 'Olex2 (Dolomanov et al., 2009)'
_computing_publication_material 'Olex2 (Dolomanov et al., 2009)'
_computing_structure_refinement 'ShelXL (Sheldrick, 2015)'
_computing_structure_solution 'ShelXT (Sheldrick, 2015)'
_diffrn_ambient_temperature 298
_diffrn_measured_fraction_theta_full 0.998
_diffrn_measured_fraction_theta_max 0.996
_diffrn_measurement_device_type 'CCD area detector'
_diffrn_radiation_type MoK\a
_diffrn_radiation_wavelength 0.71076
_diffrn_reflns_av_R_equivalents 0.0255
_diffrn_reflns_av_unetI/netI 0.0232
_diffrn_reflns_Laue_measured_fraction_full 0.998
_diffrn_reflns_Laue_measured_fraction_max 0.996
_diffrn_reflns_limit_h_max 13
_diffrn_reflns_limit_h_min -13
_diffrn_reflns_limit_k_max 17
_diffrn_reflns_limit_k_min -17
_diffrn_reflns_limit_l_max 19
_diffrn_reflns_limit_l_min -19
_diffrn_reflns_number 28615
_diffrn_reflns_point_group_measured_fraction_full 0.998
_diffrn_reflns_point_group_measured_fraction_max 0.996
_diffrn_reflns_theta_full 25.243
_diffrn_reflns_theta_max 28.347
_diffrn_reflns_theta_min 2.967
_exptl_absorpt_coefficient_mu 1.091
_exptl_absorpt_correction_T_max 0.7457
_exptl_absorpt_correction_T_min 0.6107
_exptl_absorpt_correction_type multi-scan
_exptl_absorpt_process_details
;
SADABS-2014/5 (Bruker,2014/5) was used for absorption correction.
wR2(int) was 0.1086 before and 0.0444 after correction.
The Ratio of minimum to maximum transmission is 0.8190.
The \l/2 correction factor is 0.00150.
The disorder may be caused by the overlarge thermal vibration of the terminal atoms of the molecule, which is common in organic ligands and have not been found a better model for these.
;
_exptl_crystal_colour YELLOW
_exptl_crystal_density_diffrn 1.491
_exptl_crystal_description needle
_exptl_crystal_F_000 714
_exptl_crystal_size_max 0.14
_exptl_crystal_size_mid 0.13
_exptl_crystal_size_min 0.1
_refine_diff_density_max 1.067
_refine_diff_density_min -0.415
_refine_diff_density_rms 0.062
_refine_ls_extinction_method none
_refine_ls_goodness_of_fit_ref 1.022
_refine_ls_hydrogen_treatment constr
_refine_ls_matrix_type full
_refine_ls_number_parameters 370
_refine_ls_number_reflns 7744
_refine_ls_number_restraints 7
_refine_ls_restrained_S_all 1.022
_refine_ls_R_factor_all 0.0552
_refine_ls_R_factor_gt 0.0408
_refine_ls_shift/su_max 0.001
_refine_ls_shift/su_mean 0.000
_refine_ls_structure_factor_coef Fsqd
_refine_ls_weighting_details 'w=1/[\s^2^(Fo^2^)+(0.0563P)^2^+1.1459P] where P=(Fo^2^+2Fc^2^)/3'
_refine_ls_weighting_scheme calc
_refine_ls_wR_factor_gt 0.1064
_refine_ls_wR_factor_ref 0.1173
_reflns_Friedel_coverage 0.000
_reflns_number_gt 6181
_reflns_number_total 7744
_reflns_threshold_expression 'I > 2\s(I)'
_cod_data_source_file d3dt01375h2.cif
_cod_data_source_block MOS_1
_cod_original_cell_volume 1558.96(13)
_cod_database_code 7713566
_shelx_shelxl_version_number 2014/7
_shelx_space_group_comment
;
The symmetry employed for this shelxl refinement is uniquely defined
by the following loop, which should always be used as a source of
symmetry information in preference to the above space-group names.
They are only intended as comments.
;
_shelx_estimated_absorpt_t_max 0.899
_shelx_estimated_absorpt_t_min 0.862
_olex2_refinement_description
;
1. Fixed Uiso
 At 1.2 times of:
  All C(H) groups, All C(H,H) groups, All N(H) groups
2. Rigid bond restraints
 C20, C21
 with sigma for 1-2 distances of 0.02 and sigma for 1-3 distances of 0.01
3. Uiso/Uaniso restraints and constraints
C20 \\sim C21: within 2A with sigma of 0.02 and sigma for terminal atoms of 0.01
4.a Ternary CH refined with riding coordinates:
 N1(H1), N2(H2A)
4.b Secondary CH2 refined with riding coordinates:
 C8(H8A,H8B), C7(H7A,H7B), C23(H23A,H23B), C9(H9A,H9B), C22(H22A,H22B),
 C24(H24A,H24B)
4.c Aromatic/amide H refined with riding coordinates:
 C4(H4), C17(H17), C11(H11), C30(H30), C2(H2), C1(H1A), C3(H3), C20(H20),
 C28(H28), C12(H12), C27(H27), C29(H29), C13(H13), C14(H14), C16(H16), C21(H21)
;
_olex2_submission_special_instructions 'No special instructions were received'

loop_
_space_group_symop_operation_xyz
'x, y, z'
'-x, -y, -z'

loop_
_atom_site_label
_atom_site_type_symbol
_atom_site_fract_x
_atom_site_fract_y
_atom_site_fract_z
_atom_site_U_iso_or_equiv
_atom_site_adp_type
_atom_site_occupancy
_atom_site_site_symmetry_order
_atom_site_calc_flag
_atom_site_refinement_flags_posn
_atom_site_refinement_flags_adp
_atom_site_refinement_flags_occupancy
_atom_site_disorder_assembly
_atom_site_disorder_group
Cu1 Cu 0.43249(3) 0.31020(2) 0.22194(2) 0.03830(9) Uani 1 1 d . . . . .
Cl2 Cl 0.63121(7) 0.48942(5) 0.28526(4) 0.04008(13) Uani 1 1 d . . . . .
Cl1 Cl 0.47044(8) 0.22638(5) 0.35080(5) 0.05021(16) Uani 1 1 d . . . . .
Cl3 Cl 0.40525(10) 0.18064(6) 0.09137(5) 0.05582(18) Uani 1 1 d . . . . .
Cl4 Cl 0.23389(8) 0.35412(6) 0.15445(5) 0.05456(17) Uani 1 1 d . . . . .
F2 F 0.3277(2) 0.22703(17) 0.54209(17) 0.0770(6) Uani 1 1 d . . . . .
N1 N 0.63664(19) 0.42893(14) 0.54155(13) 0.0284(3) Uani 1 1 d . . . . .
H1 H 0.5600 0.3590 0.4883 0.034 Uiso 1 1 calc R . . . .
N2 N 0.3910(2) 0.33597(15) 0.93419(13) 0.0332(4) Uani 1 1 d . . . . .
H2A H 0.3789 0.2714 0.9670 0.040 Uiso 1 1 calc R . . . .
F1 F 1.0022(2) 0.4957(2) 0.73371(15) 0.0852(6) Uani 1 1 d . . . . .
F3 F 0.4110(3) 0.09041(17) 0.8639(2) 0.0948(7) Uani 1 1 d . . . . .
C8 C 0.5887(2) 0.52433(17) 0.52014(17) 0.0308(4) Uani 1 1 d . . . . .
H8A H 0.6287 0.5578 0.4707 0.037 Uiso 1 1 calc R . . . .
H8B H 0.6318 0.5853 0.5816 0.037 Uiso 1 1 calc R . . . .
C7 C 0.7942(2) 0.4503(2) 0.53401(17) 0.0353(4) Uani 1 1 d . . . . .
H7A H 0.8232 0.3907 0.5571 0.042 Uiso 1 1 calc R . . . .
H7B H 0.7833 0.4415 0.4635 0.042 Uiso 1 1 calc R . . . .
C23 C 0.4895(3) 0.44506(18) 1.01843(16) 0.0362(5) Uani 1 1 d . . . . .
H23A H 0.5910 0.4468 1.0507 0.043 Uiso 1 1 calc R . . . .
H23B H 0.4411 0.4433 1.0687 0.043 Uiso 1 1 calc R . . . .
F4 F 0.1279(3) 0.2272(3) 0.67009(17) 0.1176(10) Uani 1 1 d . . . . .
C9 C 0.6259(3) 0.4014(2) 0.64057(17) 0.0356(5) Uani 1 1 d . . . . .
H9A H 0.7243 0.4498 0.6949 0.043 Uiso 1 1 calc R . . . .
H9B H 0.5461 0.4197 0.6544 0.043 Uiso 1 1 calc R . . . .
C5 C 0.9243(3) 0.5673(2) 0.59303(19) 0.0410(5) Uani 1 1 d . . . . .
C22 C 0.4699(3) 0.3189(2) 0.86071(17) 0.0388(5) Uani 1 1 d . . . . .
H22A H 0.3925 0.2615 0.7994 0.047 Uiso 1 1 calc R . . . .
H22B H 0.5165 0.3916 0.8429 0.047 Uiso 1 1 calc R . . . .
C24 C 0.2266(3) 0.3217(2) 0.87997(19) 0.0408(5) Uani 1 1 d . . . . .
H24A H 0.1874 0.3471 0.9286 0.049 Uiso 1 1 calc R . . . .
H24B H 0.2279 0.3700 0.8321 0.049 Uiso 1 1 calc R . . . .
C18 C 0.5921(3) 0.2798(2) 0.90512(18) 0.0412(5) Uani 1 1 d . . . . .
C10 C 0.5876(3) 0.2758(2) 0.63814(19) 0.0416(5) Uani 1 1 d . . . . .
C4 C 0.9547(3) 0.6605(3) 0.5484(3) 0.0583(7) Uani 1 1 d . . . . .
H4 H 0.8911 0.6510 0.4828 0.070 Uiso 1 1 calc R . . . .
C25 C 0.1217(3) 0.1971(2) 0.8254(2) 0.0456(6) Uani 1 1 d . . . . .
C6 C 1.0248(3) 0.5854(3) 0.6895(2) 0.0572(7) Uani 1 1 d . . . . .
C15 C 0.4369(4) 0.1928(3) 0.5899(2) 0.0572(7) Uani 1 1 d . . . . .
C17 C 0.7505(3) 0.3605(3) 0.9507(3) 0.0657(8) Uani 1 1 d . . . . .
H17 H 0.7795 0.4388 0.9520 0.079 Uiso 1 1 calc R . . . .
C19 C 0.5583(4) 0.1665(2) 0.9055(3) 0.0604(8) Uani 1 1 d . . . . .
C11 C 0.6966(4) 0.2377(3) 0.6856(3) 0.0637(8) Uani 1 1 d . . . . .
H11 H 0.7999 0.2910 0.7194 0.076 Uiso 1 1 calc R . . . .
C30 C 0.0647(3) 0.1165(3) 0.8801(3) 0.0725(10) Uani 1 1 d . . . . .
H30 H 0.0892 0.1415 0.9491 0.087 Uiso 1 1 calc R . . . .
C26 C 0.0795(4) 0.1552(3) 0.7244(3) 0.0697(9) Uani 1 1 d . . . . .
C2 C 1.1747(4) 0.7812(4) 0.6969(4) 0.0910(13) Uani 1 1 d . . . . .
H2 H 1.2579 0.8531 0.7315 0.109 Uiso 1 1 calc R . . . .
C1 C 1.1494(4) 0.6914(4) 0.7419(3) 0.0794(11) Uani 1 1 d . . . . .
H1A H 1.2149 0.7009 0.8069 0.095 Uiso 1 1 calc R . . . .
C3 C 1.0778(4) 0.7667(3) 0.6000(4) 0.0844(12) Uani 1 1 d . . . . .
H3 H 1.0958 0.8288 0.5697 0.101 Uiso 1 1 calc R . . . .
C20 C 0.6724(6) 0.1288(3) 0.9498(3) 0.0849(12) Uani 1 1 d . U . . .
H20 H 0.6466 0.0510 0.9497 0.102 Uiso 1 1 calc R . . . .
C28 C -0.0625(5) -0.0361(4) 0.7313(6) 0.112(2) Uani 1 1 d . . . . .
H28 H -0.1236 -0.1147 0.7000 0.135 Uiso 1 1 calc R . . . .
C12 C 0.6527(6) 0.1203(4) 0.6833(4) 0.0888(13) Uani 1 1 d . . . . .
H12 H 0.7268 0.0954 0.7155 0.107 Uiso 1 1 calc R . . . .
C27 C -0.0113(5) 0.0383(4) 0.6748(4) 0.1013(16) Uani 1 1 d . . . . .
H27 H -0.0361 0.0121 0.6059 0.122 Uiso 1 1 calc R . . . .
C29 C -0.0273(5) 0.0009(4) 0.8313(5) 0.0998(15) Uani 1 1 d . . . . .
H29 H -0.0652 -0.0520 0.8675 0.120 Uiso 1 1 calc R . . . .
C13 C 0.5027(7) 0.0422(4) 0.6344(4) 0.1020(16) Uani 1 1 d . . . . .
H13 H 0.4744 -0.0362 0.6329 0.122 Uiso 1 1 calc R . . . .
C14 C 0.3920(6) 0.0772(3) 0.5869(4) 0.0906(12) Uani 1 1 d . . . . .
H14 H 0.2887 0.0236 0.5535 0.109 Uiso 1 1 calc R . . . .
C16 C 0.8609(4) 0.3231(4) 0.9929(3) 0.0893(12) Uani 1 1 d . . . . .
H16 H 0.9650 0.3764 1.0222 0.107 Uiso 1 1 calc R . . . .
C21 C 0.8216(5) 0.2108(4) 0.9927(4) 0.0895(12) Uani 1 1 d . U . . .
H21 H 0.8993 0.1884 1.0230 0.107 Uiso 1 1 calc R . . . .

loop_
_atom_site_aniso_label
_atom_site_aniso_U_11
_atom_site_aniso_U_22
_atom_site_aniso_U_33
_atom_site_aniso_U_23
_atom_site_aniso_U_13
_atom_site_aniso_U_12
Cu1 0.04508(17) 0.03184(15) 0.03428(15) 0.00620(11) 0.00904(12) 0.01712(12)
Cl2 0.0419(3) 0.0341(3) 0.0395(3) 0.0099(2) 0.0118(2) 0.0132(2)
Cl1 0.0689(4) 0.0304(3) 0.0404(3) 0.0098(2) 0.0106(3) 0.0164(3)
Cl3 0.0884(5) 0.0389(3) 0.0427(3) 0.0066(2) 0.0204(3) 0.0332(3)
Cl4 0.0428(3) 0.0615(4) 0.0559(4) 0.0070(3) 0.0089(3) 0.0274(3)
F2 0.0521(10) 0.0664(12) 0.1073(16) 0.0385(11) 0.0205(10) 0.0216(9)
N1 0.0263(8) 0.0285(8) 0.0334(8) 0.0076(7) 0.0108(7) 0.0149(7)
N2 0.0328(9) 0.0292(9) 0.0327(9) 0.0047(7) 0.0087(7) 0.0114(7)
F1 0.0539(10) 0.1071(16) 0.0721(12) 0.0406(12) 0.0007(9) 0.0226(11)
F3 0.0869(15) 0.0474(11) 0.132(2) 0.0000(12) 0.0406(14) 0.0149(10)
C8 0.0276(10) 0.0294(9) 0.0408(11) 0.0130(8) 0.0125(8) 0.0163(8)
C7 0.0301(10) 0.0416(11) 0.0419(11) 0.0098(9) 0.0148(9) 0.0220(9)
C23 0.0384(11) 0.0315(11) 0.0305(10) 0.0032(8) 0.0072(9) 0.0116(9)
F4 0.113(2) 0.125(2) 0.0554(12) 0.0121(13) 0.0151(13) 0.0040(16)
C9 0.0418(12) 0.0409(11) 0.0357(11) 0.0139(9) 0.0176(9) 0.0257(10)
C5 0.0271(10) 0.0473(13) 0.0499(13) 0.0077(10) 0.0150(10) 0.0175(9)
C22 0.0411(12) 0.0400(12) 0.0354(11) 0.0050(9) 0.0134(9) 0.0188(10)
C24 0.0343(11) 0.0398(12) 0.0444(12) 0.0056(10) 0.0098(10) 0.0165(9)
C18 0.0442(12) 0.0409(12) 0.0436(12) 0.0078(10) 0.0185(10) 0.0222(10)
C10 0.0559(14) 0.0464(13) 0.0460(13) 0.0240(11) 0.0299(11) 0.0340(12)
C4 0.0384(13) 0.0517(15) 0.084(2) 0.0223(15) 0.0235(14) 0.0158(12)
C25 0.0284(11) 0.0450(13) 0.0530(14) 0.0012(11) 0.0080(10) 0.0128(10)
C6 0.0344(12) 0.0717(19) 0.0571(16) 0.0097(14) 0.0123(12) 0.0190(13)
C15 0.0677(18) 0.0467(15) 0.0716(19) 0.0291(14) 0.0363(16) 0.0271(14)
C17 0.0437(15) 0.077(2) 0.076(2) 0.0137(17) 0.0180(14) 0.0303(15)
C19 0.0687(19) 0.0415(14) 0.082(2) 0.0116(14) 0.0389(17) 0.0270(14)
C11 0.076(2) 0.082(2) 0.075(2) 0.0465(18) 0.0407(17) 0.0591(19)
C30 0.0393(14) 0.0561(18) 0.109(3) 0.0218(18) 0.0236(17) 0.0092(13)
C26 0.0490(16) 0.075(2) 0.0571(18) -0.0063(16) 0.0087(14) 0.0115(15)
C2 0.0493(19) 0.065(2) 0.119(3) -0.017(2) 0.020(2) 0.0008(16)
C1 0.0396(15) 0.092(3) 0.070(2) -0.010(2) 0.0054(15) 0.0101(16)
C3 0.0509(18) 0.0509(18) 0.141(4) 0.024(2) 0.035(2) 0.0103(15)
C20 0.125(3) 0.067(2) 0.110(3) 0.040(2) 0.066(3) 0.067(2)
C28 0.050(2) 0.057(2) 0.185(6) -0.022(3) 0.025(3) 0.0048(17)
C12 0.126(4) 0.098(3) 0.120(3) 0.074(3) 0.074(3) 0.092(3)
C27 0.058(2) 0.101(3) 0.093(3) -0.041(3) 0.004(2) 0.015(2)
C29 0.062(2) 0.055(2) 0.162(5) 0.027(3) 0.036(3) 0.0065(18)
C13 0.157(5) 0.063(2) 0.147(4) 0.065(3) 0.094(4) 0.070(3)
C14 0.105(3) 0.0498(19) 0.127(4) 0.041(2) 0.057(3) 0.027(2)
C16 0.0540(19) 0.105(3) 0.107(3) 0.016(3) 0.018(2) 0.043(2)
C21 0.079(3) 0.113(3) 0.107(3) 0.038(3) 0.037(2) 0.067(3)

loop_
_atom_type_symbol
_atom_type_description
_atom_type_scat_dispersion_real
_atom_type_scat_dispersion_imag
_atom_type_scat_source
C C 0.0033 0.0016 'International Tables Vol C Tables 4.2.6.8 and 6.1.1.4'
H H 0.0000 0.0000 'International Tables Vol C Tables 4.2.6.8 and 6.1.1.4'
Cl Cl 0.1484 0.1585 'International Tables Vol C Tables 4.2.6.8 and 6.1.1.4'
Cu Cu 0.3201 1.2651 'International Tables Vol C Tables 4.2.6.8 and 6.1.1.4'
F F 0.0171 0.0103 'International Tables Vol C Tables 4.2.6.8 and 6.1.1.4'
N N 0.0061 0.0033 'International Tables Vol C Tables 4.2.6.8 and 6.1.1.4'

loop_
_geom_angle_atom_site_label_1
_geom_angle_atom_site_label_2
_geom_angle_atom_site_label_3
_geom_angle
_geom_angle_site_symmetry_1
_geom_angle_site_symmetry_3
_geom_angle_publ_flag
Cl1 Cu1 Cl2 102.49(2) . . ?
Cl3 Cu1 Cl2 123.62(3) . . ?
Cl3 Cu1 Cl1 103.41(3) . . ?
Cl3 Cu1 Cl4 101.30(3) . . ?
Cl4 Cu1 Cl2 100.71(3) . . ?
Cl4 Cu1 Cl1 127.84(3) . . ?
C8 N1 H1 106.2 . . ?
C8 N1 C7 113.26(16) . . ?
C8 N1 C9 111.76(16) . . ?
C7 N1 H1 106.2 . . ?
C9 N1 H1 106.2 . . ?
C9 N1 C7 112.59(16) . . ?
C23 N2 H2A 105.5 . . ?
C23 N2 C22 113.53(17) . . ?
C23 N2 C24 113.84(17) . . ?
C22 N2 H2A 105.5 . . ?
C24 N2 H2A 105.5 . . ?
C24 N2 C22 112.05(17) . . ?
N1 C8 C8 109.8(2) . 2_666 ?
N1 C8 H8A 109.7 . . ?
N1 C8 H8B 109.7 . . ?
C8 C8 H8A 109.7 2_666 . ?
C8 C8 H8B 109.7 2_666 . ?
H8A C8 H8B 108.2 . . ?
N1 C7 H7A 108.4 . . ?
N1 C7 H7B 108.4 . . ?
H7A C7 H7B 107.5 . . ?
C5 C7 N1 115.32(17) . . ?
C5 C7 H7A 108.4 . . ?
C5 C7 H7B 108.4 . . ?
N2 C23 C23 112.6(2) . 2_667 ?
N2 C23 H23A 109.1 . . ?
N2 C23 H23B 109.1 . . ?
C23 C23 H23A 109.1 2_667 . ?
C23 C23 H23B 109.1 2_667 . ?
H23A C23 H23B 107.8 . . ?
N1 C9 H9A 109.2 . . ?
N1 C9 H9B 109.2 . . ?
H9A C9 H9B 107.9 . . ?
C10 C9 N1 111.86(18) . . ?
C10 C9 H9A 109.2 . . ?
C10 C9 H9B 109.2 . . ?
C4 C5 C7 120.2(2) . . ?
C6 C5 C7 122.5(2) . . ?
C6 C5 C4 117.1(3) . . ?
N2 C22 H22A 109.3 . . ?
N2 C22 H22B 109.3 . . ?
H22A C22 H22B 108.0 . . ?
C18 C22 N2 111.40(18) . . ?
C18 C22 H22A 109.3 . . ?
C18 C22 H22B 109.3 . . ?
N2 C24 H24A 109.6 . . ?
N2 C24 H24B 109.6 . . ?
H24A C24 H24B 108.1 . . ?
C25 C24 N2 110.29(18) . . ?
C25 C24 H24A 109.6 . . ?
C25 C24 H24B 109.6 . . ?
C17 C18 C22 120.8(2) . . ?
C19 C18 C22 122.3(2) . . ?
C19 C18 C17 116.8(3) . . ?
C15 C10 C9 119.8(2) . . ?
C15 C10 C11 116.9(3) . . ?
C11 C10 C9 123.2(3) . . ?
C5 C4 H4 119.6 . . ?
C3 C4 C5 120.8(3) . . ?
C3 C4 H4 119.6 . . ?
C30 C25 C24 119.6(3) . . ?
C26 C25 C24 123.5(3) . . ?
C26 C25 C30 116.9(3) . . ?
F1 C6 C5 118.8(3) . . ?
F1 C6 C1 118.6(3) . . ?
C5 C6 C1 122.6(3) . . ?
F2 C15 C10 118.4(2) . . ?
F2 C15 C14 118.3(3) . . ?
C14 C15 C10 123.3(3) . . ?
C18 C17 H17 120.0 . . ?
C16 C17 C18 119.9(4) . . ?
C16 C17 H17 120.0 . . ?
F3 C19 C18 117.5(3) . . ?
F3 C19 C20 119.5(3) . . ?
C18 C19 C20 122.9(3) . . ?
C10 C11 H11 119.8 . . ?
C10 C11 C12 120.5(4) . . ?
C12 C11 H11 119.8 . . ?
C25 C30 H30 120.0 . . ?
C29 C30 C25 120.1(4) . . ?
C29 C30 H30 120.0 . . ?
F4 C26 C25 119.2(3) . . ?
F4 C26 C27 117.4(4) . . ?
C25 C26 C27 123.4(4) . . ?
C1 C2 H2 119.8 . . ?
C1 C2 C3 120.5(3) . . ?
C3 C2 H2 119.8 . . ?
C6 C1 H1A 120.6 . . ?
C2 C1 C6 118.9(4) . . ?
C2 C1 H1A 120.6 . . ?
C4 C3 C2 120.1(4) . . ?
C4 C3 H3 120.0 . . ?
C2 C3 H3 120.0 . . ?
C19 C20 H20 121.4 . . ?
C21 C20 C19 117.1(3) . . ?
C21 C20 H20 121.4 . . ?
C27 C28 H28 119.0 . . ?
C29 C28 H28 119.0 . . ?
C29 C28 C27 122.0(4) . . ?
C11 C12 H12 119.9 . . ?
C13 C12 C11 120.1(3) . . ?
C13 C12 H12 119.9 . . ?
C26 C27 H27 121.4 . . ?
C28 C27 C26 117.2(4) . . ?
C28 C27 H27 121.4 . . ?
C30 C29 H29 119.8 . . ?
C28 C29 C30 120.3(5) . . ?
C28 C29 H29 119.8 . . ?
C12 C13 H13 119.6 . . ?
C12 C13 C14 120.7(3) . . ?
C14 C13 H13 119.6 . . ?
C15 C14 C13 118.4(4) . . ?
C15 C14 H14 120.8 . . ?
C13 C14 H14 120.8 . . ?
C17 C16 H16 119.5 . . ?
C21 C16 C17 121.0(4) . . ?
C21 C16 H16 119.5 . . ?
C20 C21 H21 118.9 . . ?
C16 C21 C20 122.2(4) . . ?
C16 C21 H21 118.9 . . ?

loop_
_geom_bond_atom_site_label_1
_geom_bond_atom_site_label_2
_geom_bond_distance
_geom_bond_site_symmetry_2
_geom_bond_publ_flag
Cu1 Cl2 2.2533(6) . ?
Cu1 Cl1 2.2390(6) . ?
Cu1 Cl3 2.2324(7) . ?
Cu1 Cl4 2.2337(7) . ?
F2 C15 1.353(3) . ?
N1 H1 0.9800 . ?
N1 C8 1.499(2) . ?
N1 C7 1.522(3) . ?
N1 C9 1.517(3) . ?
N2 H2A 0.9800 . ?
N2 C23 1.508(3) . ?
N2 C22 1.521(3) . ?
N2 C24 1.521(3) . ?
F1 C6 1.347(4) . ?
F3 C19 1.318(4) . ?
C8 C8 1.526(4) 2_666 ?
C8 H8A 0.9700 . ?
C8 H8B 0.9700 . ?
C7 H7A 0.9700 . ?
C7 H7B 0.9700 . ?
C7 C5 1.502(3) . ?
C23 C23 1.518(4) 2_667 ?
C23 H23A 0.9700 . ?
C23 H23B 0.9700 . ?
F4 C26 1.312(5) . ?
C9 H9A 0.9700 . ?
C9 H9B 0.9700 . ?
C9 C10 1.500(3) . ?
C5 C4 1.389(4) . ?
C5 C6 1.380(4) . ?
C22 H22A 0.9700 . ?
C22 H22B 0.9700 . ?
C22 C18 1.486(3) . ?
C24 H24A 0.9700 . ?
C24 H24B 0.9700 . ?
C24 C25 1.497(3) . ?
C18 C17 1.415(4) . ?
C18 C19 1.361(4) . ?
C10 C15 1.374(4) . ?
C10 C11 1.383(4) . ?
C4 H4 0.9300 . ?
C4 C3 1.375(5) . ?
C25 C30 1.409(4) . ?
C25 C26 1.361(4) . ?
C6 C1 1.382(5) . ?
C15 C14 1.367(4) . ?
C17 H17 0.9300 . ?
C17 C16 1.368(5) . ?
C19 C20 1.408(5) . ?
C11 H11 0.9300 . ?
C11 C12 1.393(5) . ?
C30 H30 0.9300 . ?
C30 C29 1.377(5) . ?
C26 C27 1.390(5) . ?
C2 H2 0.9300 . ?
C2 C1 1.354(6) . ?
C2 C3 1.383(6) . ?
C1 H1A 0.9300 . ?
C3 H3 0.9300 . ?
C20 H20 0.9300 . ?
C20 C21 1.354(6) . ?
C28 H28 0.9300 . ?
C28 C27 1.364(8) . ?
C28 C29 1.349(7) . ?
C12 H12 0.9300 . ?
C12 C13 1.353(7) . ?
C27 H27 0.9300 . ?
C29 H29 0.9300 . ?
C13 H13 0.9300 . ?
C13 C14 1.370(6) . ?
C14 H14 0.9300 . ?
C16 H16 0.9300 . ?
C16 C21 1.339(6) . ?
C21 H21 0.9300 . ?
